data_7022141
loop_
_publ_author_name
'Bowmaker, Graham A.'
'Di Nicola, Corrado'
Effendy,
'Hanna, John V.'
'Healy, Peter C.'
'King, Scott P.'
'Marchetti, Fabio'
'Pettinari, Claudio'
'Robinson, Ward T.'
'Skelton, Brian W.'
'Sobolev, Alexandre N.'
'T\(ab\(acaru, Aurel'
'White, Allan H.'

_publ_section_title
;
 Oligo-nuclear silver thiocyanate complexes with monodentate tertiary
 phosphine ligands, including novel 'cubane' and 'step' tetramer forms of
 AgSCN&#x2009;:&#x2009;PR3 (1:1)4.
;
_journal_issue 1
_journal_name_full 'Dalton transactions (Cambridge, England : 2003)'
_journal_page_first 277
_journal_page_last 291
_journal_paper_doi 10.1039/c2dt31853a
_journal_volume 42
_journal_year 2013
_chemical_formula_moiety 'C70 H56 Ag2 N6 P4 S2'
_chemical_formula_sum 'C70 H56 Ag2 N6 P4 S2'
_chemical_formula_weight 1384.95
_chemical_name_systematic
;
?
;
_space_group_IT_number 54
_symmetry_cell_setting orthorhombic
_symmetry_space_group_name_Hall '-P 2a 2ac'
_symmetry_space_group_name_H-M 'P c c a'
_atom_sites_solution_hydrogens geom
_atom_sites_solution_primary direct
_atom_sites_solution_secondary difmap
_audit_creation_date 2007-03-25T10:23:42-00:00
_audit_creation_method 'WinGX routine CIF_UPDATE'
_cell_angle_alpha 90
_cell_angle_beta 90
_cell_angle_gamma 90
_cell_formula_units_Z 4
_cell_length_a 22.9000(5)
_cell_length_b 11.7896(2)
_cell_length_c 22.6981(4)
_cell_measurement_reflns_used 23538
_cell_measurement_temperature 100(2)
_cell_measurement_theta_max 31.8589
_cell_measurement_theta_min 2.8388
_cell_volume 6128.1(2)
_computing_cell_refinement
;
CrysAlis RED, Oxford Diffraction Ltd.,
Version 1.171.31.8 (release 12-01-2007 CrysAlis171 .NET)
(compiled Jan 12 2007,17:49:11)
;
_computing_data_collection
;
CrysAlis CCD, Oxford Diffraction Ltd.,
Version 1.171.31.8 (release 12-01-2007 CrysAlis171 .NET)
(compiled Jan 12 2007,17:49:11)
;
_computing_data_reduction
;
CrysAlis RED, Oxford Diffraction Ltd.,
Version 1.171.31.8 (release 12-01-2007 CrysAlis171 .NET)
(compiled Jan 12 2007,17:49:11)
;
_computing_structure_refinement 'SHELXL-97 (Sheldrick, 1997)'
_diffrn_ambient_temperature 100(2)
_diffrn_detector_area_resol_mean 16.0009
_diffrn_measured_fraction_theta_full 0.997
_diffrn_measured_fraction_theta_max 0.957
_diffrn_measurement_device_type
;
Oxford Diffraction Xcalibur diffractometer
;
_diffrn_measurement_method '\w scans'
_diffrn_orient_matrix_UB_11 -0.036001667
_diffrn_orient_matrix_UB_12 -0.023347163
_diffrn_orient_matrix_UB_13 -0.0087999844
_diffrn_orient_matrix_UB_21 0.0089389336
_diffrn_orient_matrix_UB_22 0.0077041247
_diffrn_orient_matrix_UB_23 -0.0295840973
_diffrn_orient_matrix_UB_31 0.047320939
_diffrn_orient_matrix_UB_32 -0.0192350657
_diffrn_orient_matrix_UB_33 -0.0011402182
_diffrn_radiation_monochromator graphite
_diffrn_radiation_type MoK\a
_diffrn_radiation_wavelength 0.7107
_diffrn_reflns_av_R_equivalents 0.0425
_diffrn_reflns_av_unetI/netI 0.0625
_diffrn_reflns_limit_h_max 33
_diffrn_reflns_limit_h_min -33
_diffrn_reflns_limit_k_max 16
_diffrn_reflns_limit_k_min -16
_diffrn_reflns_limit_l_max 32
_diffrn_reflns_limit_l_min -32
_diffrn_reflns_number 80170
_diffrn_reflns_theta_full 31
_diffrn_reflns_theta_max 31.95
_diffrn_reflns_theta_min 3.06
_exptl_absorpt_coefficient_mu 0.86
_exptl_absorpt_correction_T_max 1
_exptl_absorpt_correction_T_min 0.90704
_exptl_absorpt_correction_type multi-scan
_exptl_absorpt_process_details
;
CrysAlis RED, Oxford Diffraction Ltd.,
Version 1.171.31.8 (release 12-01-2007 CrysAlis171 .NET)
(compiled Jan 12 2007,17:49:11)
Empirical absorption correction using spherical harmonics,
implemented in SCALE3 ABSPACK scaling algorithm.
;
_exptl_crystal_colour colourless
_exptl_crystal_density_diffrn 1.501
_exptl_crystal_density_method 'not measured'
_exptl_crystal_description block
_exptl_crystal_F_000 2816
_exptl_crystal_size_max 0.35
_exptl_crystal_size_mid 0.34
_exptl_crystal_size_min 0.25
_refine_diff_density_max 1.53
_refine_diff_density_min -0.95
_refine_diff_density_rms 0.1
_refine_ls_extinction_method none
_refine_ls_goodness_of_fit_ref 1.039
_refine_ls_hydrogen_treatment constr
_refine_ls_matrix_type full
_refine_ls_number_parameters 385
_refine_ls_number_reflns 10144
_refine_ls_number_restraints 6
_refine_ls_restrained_S_all 1.049
_refine_ls_R_factor_all 0.0885
_refine_ls_R_factor_gt 0.0454
_refine_ls_shift/su_max 0.007
_refine_ls_shift/su_mean 0
_refine_ls_structure_factor_coef Fsqd
_refine_ls_weighting_details 'calc w=1/[\s^2^(Fo^2^)+(0.0751P)^2^] where P=(Fo^2^+2Fc^2^)/3'
_refine_ls_weighting_scheme calc
_refine_ls_wR_factor_gt 0.1171
_refine_ls_wR_factor_ref 0.1446
_reflns_number_gt 5633
_reflns_number_total 10144
_reflns_threshold_expression I>2sigma(I)
_cod_data_source_file c2dt31853a.txt
_cod_data_source_block n22cr
_cod_original_sg_symbol_Hall -P_2a_2ac
_cod_database_code 7022141

loop_
_symmetry_equiv_pos_as_xyz
'x, y, z'
'-x+1/2, -y, z'
'x+1/2, -y, -z+1/2'
'-x, y, -z+1/2'
'-x, -y, -z'
'x-1/2, y, -z'
'-x-1/2, y, z-1/2'
'x, -y, z-1/2'

loop_
_atom_site_label
_atom_site_type_symbol
_atom_site_fract_x
_atom_site_fract_y
_atom_site_fract_z
_atom_site_U_iso_or_equiv
_atom_site_adp_type
_atom_site_occupancy
_atom_site_symmetry_multiplicity
_atom_site_calc_flag
_atom_site_refinement_flags
_atom_site_disorder_assembly
_atom_site_disorder_group
Ag1 Ag 0.657945(11) 0.660805(19) 0.546529(10) 0.03467(9) Uani 1 1 d . . .
P1 P 0.60590(3) 0.70376(7) 0.63816(3) 0.02988(18) Uani 1 1 d . A .
C111 C 0.62313(16) 0.8362(3) 0.67588(15) 0.0410(8) Uani 1 1 d . . .
C112 C 0.59835(19) 0.8636(3) 0.73029(15) 0.0532(10) Uani 1 1 d . A .
H112 H 0.5755 0.8088 0.7505 0.064 Uiso 1 1 calc R . .
C113 C 0.6065(2) 0.9679(4) 0.75472(19) 0.0737(14) Uani 1 1 d . . .
H113 H 0.5893 0.9862 0.7916 0.088 Uiso 1 1 calc R A .
C114 C 0.6403(3) 1.0469(4) 0.7252(2) 0.0757(15) Uani 1 1 d . A .
H114 H 0.6451 1.1204 0.7417 0.091 Uiso 1 1 calc R . .
C115 C 0.6674(2) 1.0219(4) 0.6720(2) 0.0708(14) Uani 1 1 d . . .
H115 H 0.6919 1.0758 0.653 0.085 Uiso 1 1 calc R A .
C116 C 0.65767(16) 0.9146(3) 0.64704(18) 0.0497(9) Uani 1 1 d . A .
H116 H 0.6749 0.8959 0.6102 0.06 Uiso 1 1 calc R . .
C121 C 0.52758(14) 0.7163(3) 0.62649(13) 0.0369(7) Uani 1 1 d . . .
C122 C 0.50040(16) 0.6216(3) 0.60962(19) 0.0540(10) Uani 1 1 d . A .
H122 H 0.521 0.5517 0.6091 0.065 Uiso 1 1 calc R . .
C123 C 0.4443(2) 0.6245(5) 0.5935(2) 0.0837(16) Uani 1 1 d . . .
H123 H 0.4255 0.5559 0.5824 0.1 Uiso 1 1 calc R A .
C124 C 0.41325(19) 0.7230(5) 0.59234(18) 0.0656(13) Uani 1 1 d . A .
H124 H 0.3737 0.7234 0.5796 0.079 Uiso 1 1 calc R . .
C125 C 0.43972(19) 0.8209(4) 0.60975(18) 0.0637(12) Uani 1 1 d . . .
H125 H 0.4185 0.8901 0.6103 0.076 Uiso 1 1 calc R A .
C126 C 0.49856(18) 0.8189(3) 0.62678(16) 0.0533(10) Uani 1 1 d . A .
H126 H 0.518 0.8865 0.6383 0.064 Uiso 1 1 calc R . .
C131 C 0.61399(13) 0.5921(3) 0.69329(13) 0.0308(6) Uani 1 1 d . . .
N132 N 0.57270(15) 0.5730(3) 0.73553(14) 0.0621(9) Uani 1 1 d . A .
C133 C 0.58150(17) 0.4838(4) 0.77450(16) 0.0544(10) Uani 1 1 d . . .
H133 H 0.553 0.4694 0.804 0.065 Uiso 1 1 calc R A .
C134 C 0.63007(16) 0.4158(3) 0.77180(14) 0.0450(8) Uani 1 1 d . A .
H134 H 0.6351 0.3554 0.799 0.054 Uiso 1 1 calc R . .
C135 C 0.67082(15) 0.4362(3) 0.72953(15) 0.0411(8) Uani 1 1 d . . .
H135 H 0.705 0.3906 0.7276 0.049 Uiso 1 1 calc R A .
C136 C 0.66293(13) 0.5229(3) 0.68926(13) 0.0318(6) Uani 1 1 d . A .
H136 H 0.6909 0.5351 0.659 0.038 Uiso 1 1 calc R . .
P2 P 0.63897(4) 0.77197(7) 0.45771(3) 0.03009(18) Uani 1 1 d . A .
C211 C 0.69574(13) 0.7645(3) 0.40209(13) 0.0307(6) Uani 1 1 d . . .
C212 C 0.72927(12) 0.6664(2) 0.40148(13) 0.0282(6) Uani 1 1 d . A .
H212 H 0.7231 0.6093 0.4304 0.034 Uiso 1 1 calc R . .
C213 C 0.77169(14) 0.6519(3) 0.35873(14) 0.0348(7) Uani 1 1 d . . .
H213 H 0.7942 0.5843 0.3584 0.042 Uiso 1 1 calc R A .
C214 C 0.78174(14) 0.7331(3) 0.31707(13) 0.0381(7) Uani 1 1 d . A .
H214 H 0.8108 0.7222 0.2878 0.046 Uiso 1 1 calc R . .
C215 C 0.74875(17) 0.8317(3) 0.31823(17) 0.0557(10) Uani 1 1 d . . .
H215 H 0.7559 0.8894 0.2899 0.067 Uiso 1 1 calc R A .
C216 C 0.70582(16) 0.8468(3) 0.35991(16) 0.0485(9) Uani 1 1 d . A .
H216 H 0.683 0.9141 0.3597 0.058 Uiso 1 1 calc R . .
C221 C 0.57059(14) 0.7483(3) 0.41778(15) 0.0372(7) Uani 1 1 d . . .
C222 C 0.52889(18) 0.6732(3) 0.4428(2) 0.0597(12) Uani 1 1 d . A .
H222 H 0.5366 0.6342 0.4787 0.072 Uiso 1 1 calc R . .
C223 C 0.4776(2) 0.6590(4) 0.4138(4) 0.095(2) Uani 1 1 d . . .
H223 H 0.4491 0.6088 0.4295 0.114 Uiso 1 1 calc R A .
C224 C 0.46581(19) 0.7150(5) 0.3625(3) 0.0862(19) Uani 1 1 d . A .
H224 H 0.4297 0.7037 0.3427 0.103 Uiso 1 1 calc R . .
C225 C 0.5072(2) 0.7886(5) 0.33973(18) 0.0736(14) Uani 1 1 d . . .
H225 H 0.4993 0.8284 0.3042 0.088 Uiso 1 1 calc R A .
C226 C 0.55910(15) 0.8043(3) 0.36775(14) 0.0429(8) Uani 1 1 d . A .
H226 H 0.5872 0.8551 0.3518 0.052 Uiso 1 1 calc R . .
C231 C 0.63199(13) 0.9196(2) 0.47989(13) 0.0300(6) Uani 1 1 d . . .
N232 N 0.67857(14) 0.9907(3) 0.47714(17) 0.0594(9) Uani 1 1 d . A .
C233 C 0.67428(15) 1.0962(3) 0.50318(19) 0.0492(9) Uani 1 1 d . . .
H233 H 0.7067 1.1463 0.5015 0.059 Uiso 1 1 calc R A .
C234 C 0.62452(16) 1.1305(3) 0.53135(15) 0.0395(8) Uani 1 1 d . A .
H234 H 0.6227 1.2032 0.5493 0.047 Uiso 1 1 calc R . .
C235 C 0.57735(15) 1.0590(3) 0.53346(14) 0.0383(7) Uani 1 1 d . . .
H235 H 0.5424 1.0824 0.5525 0.046 Uiso 1 1 calc R A .
C236 C 0.58075(14) 0.9524(3) 0.50780(13) 0.0346(7) Uani 1 1 d . A .
H236 H 0.5483 0.9023 0.5093 0.041 Uiso 1 1 calc R . .
S1 S 0.65465(11) 0.45285(19) 0.51356(10) 0.0429(6) Uani 0.5 1 d PD A 1
C1 C 0.7086(3) 0.3829(6) 0.5517(3) 0.0341(17) Uiso 0.5 1 d PD A 1
N1 N 0.7277(5) 0.3138(9) 0.5896(5) 0.0210(12) Uiso 0.5 1 d PD A 1
S2 S 0.73800(16) 0.3150(4) 0.5863(2) 0.0614(12) Uani 0.5 1 d PD . -1
C2 C 0.6933(3) 0.4025(5) 0.5502(3) 0.0234(13) Uiso 0.5 1 d PD A -1
N2 N 0.6608(3) 0.4650(6) 0.5295(3) 0.0210(12) Uiso 0.5 1 d PD A -1

loop_
_atom_site_aniso_label
_atom_site_aniso_U_11
_atom_site_aniso_U_22
_atom_site_aniso_U_33
_atom_site_aniso_U_23
_atom_site_aniso_U_13
_atom_site_aniso_U_12
Ag1 0.04369(17) 0.03144(13) 0.02889(13) 0.00850(9) 0.01132(10) 0.01063(10)
P1 0.0304(4) 0.0355(4) 0.0237(4) 0.0015(3) 0.0025(3) 0.0069(3)
C111 0.048(2) 0.0398(17) 0.0355(17) -0.0027(14) -0.0139(15) 0.0111(15)
C112 0.081(3) 0.052(2) 0.0267(16) -0.0043(15) -0.0114(18) 0.014(2)
C113 0.117(4) 0.062(3) 0.042(2) -0.015(2) -0.030(3) 0.017(3)
C114 0.118(4) 0.054(3) 0.056(3) -0.020(2) -0.047(3) 0.013(3)
C115 0.085(3) 0.045(2) 0.082(3) 0.003(2) -0.039(3) -0.006(2)
C116 0.056(2) 0.0404(18) 0.052(2) -0.0014(17) -0.0124(18) -0.0012(17)
C121 0.0331(17) 0.057(2) 0.0208(14) 0.0088(13) 0.0077(12) 0.0074(15)
C122 0.033(2) 0.048(2) 0.081(3) 0.010(2) -0.0120(19) -0.0008(16)
C123 0.050(3) 0.086(3) 0.114(4) 0.038(3) -0.013(3) -0.008(3)
C124 0.040(2) 0.104(4) 0.053(2) 0.036(3) 0.0096(19) 0.003(2)
C125 0.055(3) 0.089(3) 0.048(2) 0.005(2) -0.001(2) 0.039(2)
C126 0.050(2) 0.070(2) 0.040(2) 0.0002(18) -0.0004(17) 0.0233(19)
C131 0.0264(15) 0.0402(16) 0.0258(14) 0.0035(12) 0.0018(12) 0.0022(12)
N132 0.066(2) 0.083(2) 0.0376(16) 0.0072(17) 0.0141(16) 0.0128(18)
C133 0.048(2) 0.080(3) 0.0352(18) 0.0213(18) 0.0153(17) 0.004(2)
C134 0.046(2) 0.062(2) 0.0272(16) 0.0169(16) -0.0054(15) -0.0090(18)
C135 0.0353(18) 0.0485(19) 0.0394(18) 0.0106(15) -0.0083(15) 0.0034(14)
C136 0.0286(16) 0.0412(16) 0.0256(14) 0.0070(12) 0.0025(12) -0.0002(12)
P2 0.0304(4) 0.0301(4) 0.0298(4) 0.0081(3) 0.0063(3) 0.0083(3)
C211 0.0241(15) 0.0417(16) 0.0262(14) 0.0080(12) -0.0001(11) 0.0047(12)
C212 0.0264(15) 0.0292(14) 0.0290(14) 0.0000(11) 0.0024(12) -0.0013(11)
C213 0.0280(16) 0.0397(16) 0.0368(16) -0.0087(13) 0.0074(13) -0.0013(13)
C214 0.0256(16) 0.061(2) 0.0280(15) 0.0014(15) 0.0056(13) -0.0004(15)
C215 0.043(2) 0.077(3) 0.047(2) 0.0317(19) 0.0127(17) 0.0124(19)
C216 0.0357(19) 0.058(2) 0.051(2) 0.0260(18) 0.0112(17) 0.0212(16)
C221 0.0304(17) 0.0348(16) 0.0464(19) -0.0065(14) 0.0098(14) 0.0037(13)
C222 0.038(2) 0.0365(19) 0.105(4) 0.0094(19) 0.007(2) -0.0024(15)
C223 0.033(3) 0.055(3) 0.197(8) -0.017(3) 0.008(4) -0.008(2)
C224 0.032(2) 0.100(4) 0.127(5) -0.075(4) -0.015(3) 0.008(3)
C225 0.051(3) 0.133(4) 0.037(2) -0.025(3) -0.0108(19) 0.013(3)
C226 0.0309(18) 0.070(2) 0.0278(16) -0.0003(16) -0.0011(14) 0.0040(16)
C231 0.0213(14) 0.0316(14) 0.0371(16) 0.0079(13) 0.0010(13) 0.0043(12)
N232 0.0458(19) 0.0443(17) 0.088(3) 0.0013(17) 0.0061(19) 0.0071(15)
C233 0.0322(18) 0.0361(17) 0.079(3) -0.0063(18) 0.0105(19) -0.0014(14)
C234 0.040(2) 0.0289(15) 0.0500(19) 0.0006(14) -0.0035(15) 0.0037(14)
C235 0.0312(18) 0.0416(17) 0.0422(18) -0.0034(14) 0.0035(14) -0.0012(14)
C236 0.0327(17) 0.0374(16) 0.0335(16) -0.0001(13) -0.0004(13) -0.0028(13)
S1 0.0603(14) 0.0351(10) 0.0332(11) -0.0031(8) -0.0129(10) 0.0016(8)
S2 0.037(2) 0.0624(14) 0.085(2) -0.0304(13) -0.0269(17) 0.0165(15)

loop_
_atom_type_symbol
_atom_type_description
_atom_type_scat_dispersion_real
_atom_type_scat_dispersion_imag
_atom_type_scat_source
C C 0.0033 0.0016 'International Tables Vol C Tables 4.2.6.8 and 6.1.1.4'
H H 0 0 'International Tables Vol C Tables 4.2.6.8 and 6.1.1.4'
N N 0.0061 0.0033 'International Tables Vol C Tables 4.2.6.8 and 6.1.1.4'
P P 0.1023 0.0942 'International Tables Vol C Tables 4.2.6.8 and 6.1.1.4'
S S 0.1246 0.1234 'International Tables Vol C Tables 4.2.6.8 and 6.1.1.4'
Ag Ag -0.8971 1.1015 'International Tables Vol C Tables 4.2.6.8 and 6.1.1.4'

loop_
_geom_angle_atom_site_label_1
_geom_angle_atom_site_label_2
_geom_angle_atom_site_label_3
_geom_angle
_geom_angle_site_symmetry_1
_geom_angle_site_symmetry_3
N2 Ag1 P2 113.44(15) . .
N2 Ag1 P1 110.94(17) . .
P2 Ag1 P1 120.20(3) . .
N2 Ag1 S2 98.15(18) . 2_665
P2 Ag1 S2 113.34(12) . 2_665
P1 Ag1 S2 97.47(10) . 2_665
P2 Ag1 S1 105.47(5) . .
P1 Ag1 S1 115.53(6) . .
S2 Ag1 S1 103.68(12) 2_665 .
P1 Ag1 N1 97.8(2) . 2_665
P2 Ag1 N1 113.3(2) . 2_665
S1 Ag1 N1 103.3(2) . 2_665
N2 Ag1 N1 97.8(3) . 2_665
C121 P1 C111 102.25(16) . .
C121 P1 C131 104.97(14) . .
C111 P1 C131 105.86(14) . .
C121 P1 Ag1 111.88(10) . .
C111 P1 Ag1 118.05(13) . .
C131 P1 Ag1 112.56(10) . .
C116 C111 C112 119.8(3) . .
C116 C111 P1 118.3(3) . .
C112 C111 P1 121.7(3) . .
C113 C112 C111 120.9(4) . .
C113 C112 H112 119.6 . .
C111 C112 H112 119.6 . .
C112 C113 C114 119.2(4) . .
C112 C113 H113 120.4 . .
C114 C113 H113 120.4 . .
C113 C114 C115 121.8(4) . .
C113 C114 H114 119.1 . .
C115 C114 H114 119.1 . .
C114 C115 C116 118.1(5) . .
C114 C115 H115 121 . .
C116 C115 H115 121 . .
C111 C116 C115 120.2(4) . .
C111 C116 H116 119.9 . .
C115 C116 H116 119.9 . .
C122 C121 C126 120.7(3) . .
C122 C121 P1 115.7(3) . .
C126 C121 P1 123.0(3) . .
C121 C122 C123 120.3(4) . .
C121 C122 H122 119.8 . .
C123 C122 H122 119.8 . .
C122 C123 C124 121.9(5) . .
C122 C123 H123 119 . .
C124 C123 H123 119 . .
C123 C124 C125 119.0(4) . .
C123 C124 H124 120.5 . .
C125 C124 H124 120.5 . .
C124 C125 C126 119.5(4) . .
C124 C125 H125 120.2 . .
C126 C125 H125 120.2 . .
C121 C126 C125 118.5(4) . .
C121 C126 H126 120.8 . .
C125 C126 H126 120.8 . .
N132 C131 C136 120.5(3) . .
N132 C131 P1 122.0(2) . .
C136 C131 P1 117.4(2) . .
C131 N132 C133 118.2(3) . .
C134 C133 N132 122.1(3) . .
C134 C133 H133 118.9 . .
N132 C133 H133 118.9 . .
C135 C134 C133 118.9(3) . .
C135 C134 H134 120.5 . .
C133 C134 H134 120.5 . .
C134 C135 C136 120.5(3) . .
C134 C135 H135 119.8 . .
C136 C135 H135 119.8 . .
C135 C136 C131 119.7(3) . .
C135 C136 H136 120.1 . .
C131 C136 H136 120.1 . .
C211 P2 C231 107.58(14) . .
C211 P2 C221 105.13(14) . .
C231 P2 C221 101.99(14) . .
C211 P2 Ag1 114.88(10) . .
C231 P2 Ag1 107.48(10) . .
C221 P2 Ag1 118.61(11) . .
C216 C211 C212 119.1(3) . .
C216 C211 P2 124.6(2) . .
C212 C211 P2 116.3(2) . .
C213 C212 C211 119.9(3) . .
C213 C212 H212 120.1 . .
C211 C212 H212 120.1 . .
C214 C213 C212 121.2(3) . .
C214 C213 H213 119.4 . .
C212 C213 H213 119.4 . .
C213 C214 C215 118.9(3) . .
C213 C214 H214 120.6 . .
C215 C214 H214 120.6 . .
C216 C215 C214 120.7(3) . .
C216 C215 H215 119.6 . .
C214 C215 H215 119.6 . .
C215 C216 C211 120.3(3) . .
C215 C216 H216 119.9 . .
C211 C216 H216 119.9 . .
C226 C221 C222 121.0(4) . .
C226 C221 P2 120.8(3) . .
C222 C221 P2 118.1(3) . .
C223 C222 C221 117.6(5) . .
C223 C222 H222 121.2 . .
C221 C222 H222 121.2 . .
C222 C223 C224 121.7(5) . .
C222 C223 H223 119.1 . .
C224 C223 H223 119.1 . .
C223 C224 C225 119.1(4) . .
C223 C224 H224 120.4 . .
C225 C224 H224 120.4 . .
C226 C225 C224 120.6(5) . .
C226 C225 H225 119.7 . .
C224 C225 H225 119.7 . .
C221 C226 C225 120.0(4) . .
C221 C226 H226 120 . .
C225 C226 H226 120 . .
N232 C231 C236 120.8(3) . .
N232 C231 P2 120.6(2) . .
C236 C231 P2 117.9(2) . .
C231 N232 C233 118.7(3) . .
C234 C233 N232 121.7(3) . .
C234 C233 H233 119.1 . .
N232 C233 H233 119.1 . .
C233 C234 C235 119.4(3) . .
C233 C234 H234 120.3 . .
C235 C234 H234 120.3 . .
C234 C235 C236 119.9(3) . .
C234 C235 H235 120.1 . .
C236 C235 H235 120.1 . .
C235 C236 C231 119.5(3) . .
C235 C236 H236 120.3 . .
C231 C236 H236 120.3 . .
C1 S1 Ag1 106.9(3) . .
N1 C1 S1 154.3(8) . .
C1 N1 Ag1 91.0(7) . 2_665
C2 S2 Ag1 109.2(3) . 2_665
N2 C2 S2 174.7(7) . .
Ag1 N2 C2 125.7(6) . .

loop_
_geom_bond_atom_site_label_1
_geom_bond_atom_site_label_2
_geom_bond_distance
_geom_bond_site_symmetry_2
Ag1 N2 2.341(7) .
Ag1 N1 2.811(11) 2_665
Ag1 P2 2.4435(8) .
Ag1 P1 2.4500(8) .
Ag1 S2 2.564(4) 2_665
Ag1 S1 2.565(2) .
P1 C121 1.819(3) .
P1 C111 1.824(3) .
P1 C131 1.825(3) .
C111 C116 1.382(5) .
C111 C112 1.397(5) .
C112 C113 1.362(5) .
C112 H112 0.95 .
C113 C114 1.384(7) .
C113 H113 0.95 .
C114 C115 1.390(7) .
C114 H114 0.95 .
C115 C116 1.403(5) .
C115 H115 0.95 .
C116 H116 0.95 .
C121 C122 1.335(5) .
C121 C126 1.380(5) .
C122 C123 1.337(6) .
C122 H122 0.95 .
C123 C124 1.361(7) .
C123 H123 0.95 .
C124 C125 1.363(6) .
C124 H124 0.95 .
C125 C126 1.402(6) .
C125 H125 0.95 .
C126 H126 0.95 .
C131 N132 1.365(4) .
C131 C136 1.389(4) .
N132 C133 1.389(5) .
C133 C134 1.373(5) .
C133 H133 0.95 .
C134 C135 1.360(5) .
C134 H134 0.95 .
C135 C136 1.383(4) .
C135 H135 0.95 .
C136 H136 0.95 .
P2 C211 1.814(3) .
P2 C231 1.818(3) .
P2 C221 1.831(3) .
C211 C216 1.382(4) .
C211 C212 1.388(4) .
C212 C213 1.384(4) .
C212 H212 0.95 .
C213 C214 1.365(4) .
C213 H213 0.95 .
C214 C215 1.387(5) .
C214 H214 0.95 .
C215 C216 1.376(5) .
C215 H215 0.95 .
C216 H216 0.95 .
C221 C226 1.340(5) .
C221 C222 1.421(5) .
C222 C223 1.359(7) .
C222 H222 0.95 .
C223 C224 1.364(8) .
C223 H223 0.95 .
C224 C225 1.385(7) .
C224 H224 0.95 .
C225 C226 1.361(5) .
C225 H225 0.95 .
C226 H226 0.95 .
C231 N232 1.358(4) .
C231 C236 1.389(4) .
N232 C233 1.381(5) .
C233 C234 1.368(5) .
C233 H233 0.95 .
C234 C235 1.371(5) .
C234 H234 0.95 .
C235 C236 1.387(4) .
C235 H235 0.95 .
C236 H236 0.95 .
S1 C1 1.719(6) .
C1 N1 1.263(8) .
S2 C2 1.669(6) .
S2 Ag1 2.564(4) 2_665
C2 N2 1.147(7) .
